data_7111740
loop_
_publ_author_name
'Baek, Kangkyun'
'Kim, Youngkook'
'Kim, Hyunuk'
'Yoon, Minyoung'
'Hwang, Ilha'
'Ko, Young Ho'
'Kim, Kimoon'

_publ_section_title
;
 Unconventional U-shaped conformation of a bolaamphiphile embedded in a
 synthetic host
;
_journal_issue 23
_journal_name_full 'Chemical Communications'
_journal_page_first 4091
_journal_page_last 4093
_journal_paper_doi 10.1039/c0cc00752h
_journal_volume 46
_journal_year 2010
_chemical_formula_sum 'C60 H105.52 N34 O33.76 S'
_chemical_formula_weight 1875.52
_chemical_name_systematic
;
?
;
_space_group_IT_number 4
_symmetry_cell_setting monoclinic
_symmetry_space_group_name_Hall 'P 2yb'
_symmetry_space_group_name_H-M 'P 1 21 1'
_atom_sites_solution_hydrogens geom
_atom_sites_solution_primary direct
_atom_sites_solution_secondary difmap
_audit_creation_method SHELXL-97
_cell_angle_alpha 90.00
_cell_angle_beta 100.80(3)
_cell_angle_gamma 90.00
_cell_formula_units_Z 2
_cell_length_a 13.171(3)
_cell_length_b 20.825(4)
_cell_length_c 15.453(3)
_cell_measurement_reflns_used 14275
_cell_measurement_temperature 90(2)
_cell_measurement_theta_max 30.43
_cell_measurement_theta_min 1.60
_cell_volume 4163.5(15)
_computing_cell_refinement 'DENZO (Z. Otwinowski and W. Minor, 1997)'
_computing_data_collection 'ADSC Quantum software'
_computing_data_reduction 'HKL2000 (Z. Otwinowski and W. Minor, 1997)'
_computing_molecular_graphics 'Materials Studio 4.1'
_computing_publication_material 'Materials Studio 4.1'
_computing_structure_refinement 'SHELXL-97 (Sheldrick, 1997)'
_computing_structure_solution 'SHELXS-97 (Sheldrick, 1990)'
_diffrn_ambient_temperature 90(2)
_diffrn_measured_fraction_theta_full 0.981
_diffrn_measured_fraction_theta_max 0.981
_diffrn_measurement_device_type 'ADSC Quantum 210'
_diffrn_measurement_method \w-scan
_diffrn_radiation_monochromator graphite
_diffrn_radiation_source synchrotron-PAL
_diffrn_radiation_type synchrotron
_diffrn_radiation_wavelength 0.85000
_diffrn_reflns_av_R_equivalents 0.0602
_diffrn_reflns_av_sigmaI/netI 0.0592
_diffrn_reflns_limit_h_max 15
_diffrn_reflns_limit_h_min -15
_diffrn_reflns_limit_k_max 24
_diffrn_reflns_limit_k_min -24
_diffrn_reflns_limit_l_max 18
_diffrn_reflns_limit_l_min -18
_diffrn_reflns_number 24910
_diffrn_reflns_theta_full 30.43
_diffrn_reflns_theta_max 30.43
_diffrn_reflns_theta_min 1.60
_exptl_absorpt_coefficient_mu 0.228
_exptl_absorpt_correction_T_max 0.9559
_exptl_absorpt_correction_T_min 0.9349
_exptl_absorpt_correction_type multi-scan
_exptl_absorpt_process_details HKL2000
_exptl_crystal_colour colorless
_exptl_crystal_density_diffrn 1.496
_exptl_crystal_density_method 'not measured'
_exptl_crystal_description block
_exptl_crystal_F_000 1979
_exptl_crystal_size_max 0.30
_exptl_crystal_size_mid 0.30
_exptl_crystal_size_min 0.20
_refine_diff_density_max 0.448
_refine_diff_density_min -0.654
_refine_diff_density_rms 0.079
_refine_ls_abs_structure_details 'Flack H D (1983), Acta Cryst. A39, 876-881'
_refine_ls_abs_structure_Flack 0.33(6)
_refine_ls_extinction_method none
_refine_ls_goodness_of_fit_ref 1.039
_refine_ls_hydrogen_treatment refall
_refine_ls_matrix_type full
_refine_ls_number_parameters 1626
_refine_ls_number_reflns 14275
_refine_ls_number_restraints 64
_refine_ls_restrained_S_all 1.040
_refine_ls_R_factor_all 0.0526
_refine_ls_R_factor_gt 0.0503
_refine_ls_shift/su_max 0.001
_refine_ls_shift/su_mean 0.000
_refine_ls_structure_factor_coef Fsqd
_refine_ls_weighting_details 'calc w=1/[\s^2^(Fo^2^)+(0.1049P)^2^+0.3453P] where P=(Fo^2^+2Fc^2^)/3'
_refine_ls_weighting_scheme calc
_refine_ls_wR_factor_gt 0.1350
_refine_ls_wR_factor_ref 0.1380
_reflns_number_gt 13552
_reflns_number_total 14275
_reflns_threshold_expression >2sigma(I)
_cod_data_source_file c0cc00752hsup1.cif
_cod_data_source_block p21
_cod_depositor_comments
;
The following automatic conversions were performed:

'_symmetry_cell_setting' value 'Monoclinic' changed to 'monoclinic'
according to /home/saulius/struct/CIF-dictionaries/cif_core.dic
dictionary named 'cif_core.dic' version 2.4.2 from 2011-04-26.

Automatic conversion script
Id: cif_fix_values 1891 2012-01-12 08:04:46Z andrius 
;
_cod_original_cell_volume 4163.4(14)
_cod_original_sg_symbol_H-M P2(1)
_cod_database_code 7111740

loop_
_symmetry_equiv_pos_as_xyz
'x, y, z'
'-x, y+1/2, -z'

loop_
_atom_site_label
_atom_site_type_symbol
_atom_site_fract_x
_atom_site_fract_y
_atom_site_fract_z
_atom_site_U_iso_or_equiv
_atom_site_adp_type
_atom_site_occupancy
_atom_site_symmetry_multiplicity
_atom_site_calc_flag
_atom_site_refinement_flags
O1 O -0.01923(17) 0.19489(10) 0.89720(14) 0.0268(4) Uani 1 1 d .
O2 O 0.22470(15) -0.03455(10) 0.78557(14) 0.0262(4) Uani 1 1 d .
O3 O -0.03830(17) 0.09079(11) 1.12582(15) 0.0295(5) Uani 1 1 d .
O4 O 0.17593(15) -0.14103(10) 0.99570(13) 0.0238(4) Uani 1 1 d .
O5 O 0.07063(18) 0.03854(10) 1.37263(14) 0.0289(5) Uani 1 1 d .
O6 O 0.27950(15) -0.19962(10) 1.24739(13) 0.0238(4) Uani 1 1 d .
O7 O 0.28492(17) 0.08551(10) 1.50630(14) 0.0267(4) Uani 1 1 d .
O8 O 0.50468(17) -0.13698(10) 1.36991(13) 0.0258(4) Uani 1 1 d .
O9 O 0.46592(18) 0.20179(11) 1.43937(15) 0.0318(5) Uani 1 1 d .
O10 O 0.70003(16) -0.02581(10) 1.29943(13) 0.0260(4) Uani 1 1 d .
O11 O 0.50914(17) 0.31671(10) 1.21983(14) 0.0304(5) Uani 1 1 d .
O12 O 0.72567(16) 0.09283(10) 1.07136(13) 0.0259(4) Uani 1 1 d .
O13 O 0.38927(16) 0.35826(10) 0.97874(13) 0.0257(4) Uani 1 1 d .
O14 O 0.64427(16) 0.14725(11) 0.83347(14) 0.0260(4) Uani 1 1 d .
O15 O 0.15677(15) 0.30690(10) 0.83105(13) 0.0245(4) Uani 1 1 d .
O16 O 0.41293(16) 0.09141(10) 0.72447(14) 0.0261(4) Uani 1 1 d .
N1 N 0.03770(18) 0.14809(12) 0.77907(15) 0.0215(5) Uani 1 1 d .
N2 N -0.0212(2) 0.08501(13) 0.87493(16) 0.0251(5) Uani 1 1 d .
N3 N 0.13258(19) 0.05666(12) 0.73573(16) 0.0242(5) Uani 1 1 d .
N4 N 0.07163(18) -0.00668(12) 0.82921(16) 0.0229(5) Uani 1 1 d .
N5 N -0.03992(19) 0.02468(12) 1.00537(16) 0.0229(5) Uani 1 1 d .
N6 N -0.02548(19) -0.01982(12) 1.13701(16) 0.0247(5) Uani 1 1 d .
N7 N 0.04335(19) -0.06863(12) 0.95408(15) 0.0225(5) Uani 1 1 d .
N8 N 0.06454(18) -0.10989(12) 1.08854(15) 0.0207(5) Uani 1 1 d .
N9 N 0.04335(19) -0.05220(12) 1.28642(15) 0.0223(5) Uani 1 1 d .
N10 N 0.14198(19) -0.05950(12) 1.41948(16) 0.0242(5) Uani 1 1 d .
N11 N 0.12147(19) -0.14918(12) 1.23830(15) 0.0215(5) Uani 1 1 d .
N12 N 0.22919(19) -0.15067(12) 1.36682(16) 0.0221(5) Uani 1 1 d .
N13 N 0.29882(19) -0.02495(12) 1.51602(16) 0.0245(5) Uani 1 1 d .
N14 N 0.4417(2) 0.03300(12) 1.52860(16) 0.0232(5) Uani 1 1 d .
N15 N 0.38783(19) -0.11450(13) 1.45998(16) 0.0242(5) Uani 1 1 d .
N16 N 0.53133(19) -0.05673(12) 1.47508(16) 0.0236(5) Uani 1 1 d .
N17 N 0.5576(2) 0.10793(12) 1.47755(16) 0.0255(5) Uani 1 1 d .
N18 N 0.6095(2) 0.17324(12) 1.38051(17) 0.0249(5) Uani 1 1 d .
N19 N 0.64354(19) 0.01825(12) 1.41966(16) 0.0234(5) Uani 1 1 d .
N20 N 0.6980(2) 0.08364(12) 1.32353(15) 0.0229(5) Uani 1 1 d .
N21 N 0.6335(2) 0.23784(12) 1.25707(16) 0.0243(5) Uani 1 1 d .
N22 N 0.62704(19) 0.29171(12) 1.13223(15) 0.0232(5) Uani 1 1 d .
N23 N 0.72231(19) 0.14998(12) 1.20012(16) 0.0242(5) Uani 1 1 d .
N24 N 0.71575(19) 0.20352(12) 1.07410(15) 0.0213(5) Uani 1 1 d .
N25 N 0.55448(18) 0.31988(12) 0.98093(15) 0.0211(5) Uani 1 1 d .
N26 N 0.44416(17) 0.32359(12) 0.85342(15) 0.0211(5) Uani 1 1 d .
N27 N 0.65454(18) 0.23614(12) 0.92306(16) 0.0218(5) Uani 1 1 d .
N28 N 0.53835(18) 0.23578(12) 0.79939(15) 0.0209(5) Uani 1 1 d .
N29 N 0.28966(18) 0.28296(12) 0.75806(16) 0.0209(5) Uani 1 1 d .
N30 N 0.14232(18) 0.22918(12) 0.72296(15) 0.0217(5) Uani 1 1 d .
N31 N 0.38808(18) 0.19985(12) 0.69617(15) 0.0216(5) Uani 1 1 d .
N32 N 0.25025(19) 0.13782(12) 0.69889(15) 0.0217(5) Uani 1 1 d .
C1 C -0.0023(2) 0.14739(15) 0.85520(19) 0.0232(6) Uani 1 1 d .
C2 C 0.0324(2) 0.08556(14) 0.73858(19) 0.0210(6) Uani 1 1 d .
H2 H -0.013(3) 0.0881(18) 0.686(2) 0.027(9) Uiso 1 1 d .
C3 C -0.0088(2) 0.04168(14) 0.80511(18) 0.0214(6) Uani 1 1 d .
H3 H -0.071(3) 0.0206(19) 0.777(2) 0.028(8) Uiso 1 1 d .
C4 C 0.1504(2) 0.00262(14) 0.78308(18) 0.0223(6) Uani 1 1 d .
C5 C -0.0864(3) 0.07032(15) 0.9385(2) 0.0261(6) Uani 1 1 d .
H5A H -0.087(3) 0.118(2) 0.974(3) 0.037(10) Uiso 1 1 d .
H5B H -0.152(3) 0.052(2) 0.901(3) 0.041(10) Uiso 1 1 d .
C6 C 0.0482(2) -0.06896(14) 0.86095(19) 0.0235(6) Uani 1 1 d .
H6A H -0.021(3) -0.0851(19) 0.823(3) 0.035(10) Uiso 1 1 d .
H6B H 0.102(3) -0.1024(18) 0.849(2) 0.024(8) Uiso 1 1 d .
C7 C -0.0355(2) 0.03749(15) 1.0931(2) 0.0247(6) Uani 1 1 d .
C8 C -0.0445(2) -0.04370(14) 0.98734(18) 0.0209(6) Uani 1 1 d .
H8 H -0.111(3) -0.0519(18) 0.951(2) 0.027(9) Uiso 1 1 d .
C9 C -0.0316(2) -0.07387(15) 1.07888(18) 0.0216(6) Uani 1 1 d D
H9 H -0.094(2) -0.0986(18) 1.079(3) 0.040(10) Uiso 1 1 d D
C10 C 0.1021(2) -0.10954(14) 1.01172(19) 0.0219(6) Uani 1 1 d .
C11 C -0.0447(2) -0.02650(15) 1.22571(18) 0.0233(6) Uani 1 1 d .
H11A H -0.063(2) 0.0148(17) 1.246(2) 0.014(7) Uiso 1 1 d .
H11B H -0.109(3) -0.061(2) 1.221(3) 0.051(12) Uiso 1 1 d .
C12 C 0.0817(2) -0.16536(14) 1.14730(18) 0.0220(6) Uani 1 1 d .
H12A H 0.138(3) -0.1964(18) 1.124(2) 0.026(8) Uiso 1 1 d .
H12B H 0.012(2) -0.1890(16) 1.142(2) 0.017(7) Uiso 1 1 d .
C13 C 0.0838(2) -0.01848(15) 1.36047(19) 0.0236(6) Uani 1 1 d .
H13 H 0.118(2) -0.1557(15) 1.435(2) 0.013(7) Uiso 1 1 d .
C14 C 0.0613(2) -0.12088(14) 1.29791(18) 0.0220(6) Uani 1 1 d .
H14 H -0.004(3) -0.1409(17) 1.296(2) 0.023(8) Uiso 1 1 d .
C15 C 0.1351(2) -0.12562(14) 1.38944(19) 0.0220(6) Uani 1 1 d .
C16 C 0.2177(2) -0.16908(13) 1.28127(18) 0.0199(5) Uani 1 1 d .
C17 C 0.1904(2) -0.03959(15) 1.50681(19) 0.0253(6) Uani 1 1 d .
H17A H 0.154(3) 0.001(2) 1.520(3) 0.041(10) Uiso 1 1 d .
H17B H 0.179(2) -0.0716(17) 1.550(2) 0.016(7) Uiso 1 1 d .
C18 C 0.3183(2) -0.16782(14) 1.43239(19) 0.0220(6) Uani 1 1 d .
H18A H 0.301(2) -0.1894(17) 1.480(2) 0.020(8) Uiso 1 1 d .
H18B H 0.354(3) -0.2020(18) 1.406(2) 0.024(8) Uiso 1 1 d .
C19 C 0.3365(2) 0.03574(14) 1.51510(17) 0.0229(6) Uani 1 1 d .
C20 C 0.3801(2) -0.07317(14) 1.53327(19) 0.0231(6) Uani 1 1 d .
H20 H 0.374(2) -0.1007(16) 1.593(2) 0.016(7) Uiso 1 1 d .
C21 C 0.4806(2) -0.03207(14) 1.54363(18) 0.0220(6) Uani 1 1 d D
H21 H 0.527(2) -0.0395(17) 1.6046(15) 0.022(8) Uiso 1 1 d D
C22 C 0.4779(2) -0.10582(14) 1.42811(18) 0.0216(6) Uani 1 1 d .
C23 C 0.5054(2) 0.08972(15) 1.54834(19) 0.0244(6) Uani 1 1 d .
H23A H 0.456(3) 0.1267(17) 1.563(2) 0.023(8) Uiso 1 1 d .
H23B H 0.563(3) 0.0834(19) 1.607(2) 0.033(9) Uiso 1 1 d .
C24 C 0.6356(2) -0.04096(15) 1.4663(2) 0.0243(6) Uani 1 1 d .
H24A H 0.653(3) -0.0724(19) 1.430(2) 0.023(8) Uiso 1 1 d .
H24B H 0.671(3) -0.0412(19) 1.524(3) 0.034(10) Uiso 1 1 d .
C25 C 0.5377(2) 0.16460(15) 1.4340(2) 0.0259(6) Uani 1 1 d .
C26 C 0.6541(2) 0.07955(15) 1.46427(19) 0.0243(6) Uani 1 1 d D
H26 H 0.704(2) 0.0690(18) 1.5178(17) 0.030(9) Uiso 1 1 d D
C27 C 0.6905(2) 0.12496(14) 1.39742(19) 0.0234(6) Uani 1 1 d D
H27 H 0.7596(16) 0.1409(16) 1.418(2) 0.018(7) Uiso 1 1 d D
C28 C 0.6821(2) 0.01993(15) 1.34267(18) 0.0226(6) Uani 1 1 d .
C29 C 0.6307(3) 0.23644(15) 1.3507(2) 0.0276(6) Uani 1 1 d .
H29A H 0.575(4) 0.269(3) 1.356(3) 0.055(13) Uiso 1 1 d .
H29B H 0.690(4) 0.253(2) 1.385(3) 0.042(11) Uiso 1 1 d .
C30 C 0.7644(2) 0.09974(15) 1.26094(19) 0.0246(6) Uani 1 1 d .
H30A H 0.771(2) 0.0601(17) 1.225(2) 0.017(7) Uiso 1 1 d .
H30B H 0.831(3) 0.1191(18) 1.303(2) 0.025(9) Uiso 1 1 d .
C31 C 0.5830(2) 0.28489(15) 1.20433(19) 0.0242(6) Uani 1 1 d .
C32 C 0.7262(2) 0.21670(15) 1.22618(19) 0.0240(6) Uani 1 1 d .
H32 H 0.788(2) 0.2258(16) 1.275(2) 0.018(8) Uiso 1 1 d .
C33 C 0.7218(2) 0.25386(14) 1.13835(18) 0.0226(6) Uani 1 1 d .
H33 H 0.782(2) 0.2846(15) 1.1366(19) 0.012(7) Uiso 1 1 d .
C34 C 0.7214(2) 0.14293(15) 1.11045(19) 0.0238(6) Uani 1 1 d .
C35 C 0.5987(2) 0.34260(14) 1.06817(19) 0.0228(6) Uani 1 1 d .
H35A H 0.560(3) 0.374(2) 1.094(3) 0.036(10) Uiso 1 1 d .
H35B H 0.657(3) 0.3679(19) 1.071(2) 0.030(9) Uiso 1 1 d .
C36 C 0.7413(2) 0.21377(16) 0.98766(18) 0.0232(6) Uani 1 1 d D
H36A H 0.764(2) 0.1694(11) 0.968(2) 0.021(8) Uiso 1 1 d D
H36B H 0.804(4) 0.240(3) 1.001(4) 0.071(16) Uiso 1 1 d .
C37 C 0.4551(2) 0.33550(14) 0.94034(19) 0.0220(6) Uani 1 1 d .
C38 C 0.6175(2) 0.30209(14) 0.91564(17) 0.0199(5) Uani 1 1 d D
H38 H 0.674(2) 0.3330(17) 0.913(3) 0.043(11) Uiso 1 1 d D
C39 C 0.5394(2) 0.30175(14) 0.82812(18) 0.0199(5) Uani 1 1 d .
H39 H 0.561(2) 0.3320(16) 0.789(2) 0.015(7) Uiso 1 1 d .
C40 C 0.6155(2) 0.20095(14) 0.85087(18) 0.0214(6) Uani 1 1 d .
C41 C 0.3519(2) 0.33909(14) 0.78870(19) 0.0220(6) Uani 1 1 d .
H41A H 0.309(3) 0.3704(17) 0.817(2) 0.019(8) Uiso 1 1 d .
H41B H 0.382(3) 0.3585(18) 0.739(2) 0.029(9) Uiso 1 1 d .
C42 C 0.4960(2) 0.21715(14) 0.70936(18) 0.0210(6) Uani 1 1 d .
H42A H 0.505(2) 0.2522(15) 0.667(2) 0.009(5) Uiso 1 1 d .
H42B H 0.535(2) 0.1762(15) 0.6919(19) 0.009(5) Uiso 1 1 d .
C43 C 0.1924(2) 0.27571(14) 0.77682(18) 0.0203(5) Uani 1 1 d .
C44 C 0.3030(2) 0.24499(14) 0.68147(18) 0.0201(6) Uani 1 1 d .
H44 H 0.306(2) 0.2725(17) 0.634(2) 0.016(5) Uiso 1 1 d .
C45 C 0.2072(2) 0.20026(14) 0.66776(18) 0.0214(6) Uani 1 1 d D
H45 H 0.181(2) 0.1847(15) 0.6085(14) 0.016(5) Uiso 1 1 d D
C46 C 0.3565(2) 0.13817(15) 0.70913(18) 0.0218(6) Uani 1 1 d .
C47 C 0.0397(2) 0.20633(14) 0.72807(19) 0.0229(6) Uani 1 1 d .
H47A H 0.006(2) 0.1959(14) 0.6622(19) 0.008(4) Uiso 1 1 d .
H47B H 0.009(2) 0.2413(15) 0.7586(19) 0.008(4) Uiso 1 1 d .
C48 C 0.1953(2) 0.07874(14) 0.67401(19) 0.0241(6) Uani 1 1 d .
H48A H 0.151(3) 0.0872(19) 0.618(3) 0.029(9) Uiso 1 1 d .
H48B H 0.242(2) 0.0410(17) 0.669(2) 0.019(8) Uiso 1 1 d .
N1S N 0.2416(3) 0.2875(2) 1.0426(4) 0.0651(12) Uani 1 1 d D
H1SA H 0.268(2) 0.2995(11) 1.0985(11) 0.013(7) Uiso 1 1 d D
H1SB H 0.239(5) 0.304(3) 0.987(2) 0.10(2) Uiso 1 1 d D
H1SC H 0.1744(11) 0.2830(19) 1.045(3) 0.034(10) Uiso 1 1 d D
N2S N 0.2348(2) 0.17091(16) 1.3579(2) 0.0376(7) Uani 1 1 d D
H2SA H 0.241(4) 0.1394(18) 1.399(3) 0.060(14) Uiso 1 1 d D
H2SB H 0.183(2) 0.1911(19) 1.378(3) 0.043(11) Uiso 1 1 d D
H2SC H 0.288(2) 0.1936(19) 1.345(3) 0.050(12) Uiso 1 1 d D
C1S C 0.3007(3) 0.2254(2) 1.0476(3) 0.0502(10) Uani 1 1 d D
H1C H 0.3795(17) 0.229(3) 1.065(4) 0.075(16) Uiso 1 1 d D
H1D H 0.270(4) 0.193(2) 1.085(3) 0.084(18) Uiso 1 1 d D
C2S C 0.2730(3) 0.1927(2) 0.9604(3) 0.0424(8) Uani 1 1 d D
H2C H 0.1937(16) 0.187(2) 0.939(3) 0.043(11) Uiso 1 1 d D
H2D H 0.281(13) 0.197(9) 0.897(4) 0.28(8) Uiso 1 1 d D
C3S C 0.3112(3) 0.12364(19) 0.9600(2) 0.0375(8) Uani 1 1 d D
H3C H 0.276(3) 0.1002(18) 1.003(2) 0.034(10) Uiso 1 1 d D
H3D H 0.277(3) 0.098(2) 0.906(2) 0.060(14) Uiso 1 1 d D
C4S C 0.4284(3) 0.1165(2) 0.9714(2) 0.0406(8) Uani 1 1 d .
H4C H 0.449(3) 0.1426(19) 1.032(3) 0.031(9) Uiso 1 1 d .
H4D H 0.452(3) 0.1389(19) 0.916(3) 0.030(9) Uiso 1 1 d .
C5S C 0.4647(3) 0.0476(2) 0.9727(2) 0.0415(8) Uani 1 1 d D
H5C H 0.437(3) 0.024(2) 0.9146(19) 0.049(12) Uiso 1 1 d D
H5D H 0.543(5) 0.034(4) 0.959(4) 0.10(2) Uiso 1 1 d .
C6S C 0.4343(3) 0.00587(18) 1.0451(3) 0.0398(8) Uani 1 1 d D
H6C H 0.364(3) 0.000(2) 1.032(3) 0.041(11) Uiso 1 1 d .
H6D H 0.440(6) -0.0408(14) 1.030(5) 0.12(3) Uiso 1 1 d D
C7S C 0.4681(3) 0.03248(17) 1.1377(2) 0.0357(7) Uani 1 1 d .
H7C H 0.547(3) 0.0402(16) 1.148(2) 0.019(8) Uiso 1 1 d .
H7D H 0.434(3) 0.078(2) 1.142(3) 0.045(11) Uiso 1 1 d .
C8S C 0.4426(3) -0.01107(17) 1.2107(3) 0.0355(7) Uani 1 1 d D
H8C H 0.466(2) 0.0053(17) 1.267(2) 0.021(8) Uiso 1 1 d .
H8D H 0.473(3) -0.0546(13) 1.208(3) 0.057(13) Uiso 1 1 d D
C9S C 0.3273(3) -0.02676(18) 1.2042(2) 0.0379(8) Uani 1 1 d .
H9C H 0.324(2) -0.0510(15) 1.260(2) 0.013(7) Uiso 1 1 d .
H9D H 0.304(4) -0.059(2) 1.151(3) 0.053(12) Uiso 1 1 d .
C10S C 0.2571(3) 0.03214(18) 1.1993(2) 0.0358(7) Uani 1 1 d D
H10C H 0.1839(18) 0.020(2) 1.190(3) 0.053(12) Uiso 1 1 d D
H10D H 0.256(3) 0.057(2) 1.139(3) 0.050(12) Uiso 1 1 d .
C11S C 0.2863(3) 0.07694(18) 1.2773(2) 0.0350(7) Uani 1 1 d .
H11C H 0.363(3) 0.0958(18) 1.274(2) 0.027(8) Uiso 1 1 d .
H11D H 0.292(3) 0.0512(18) 1.329(2) 0.025(8) Uiso 1 1 d .
C12S C 0.2062(3) 0.12876(18) 1.2788(2) 0.0349(7) Uani 1 1 d .
H12C H 0.209(3) 0.158(2) 1.233(3) 0.049(12) Uiso 1 1 d .
H12D H 0.144(3) 0.1088(18) 1.286(2) 0.023(8) Uiso 1 1 d .
S1 S 0.03708(7) 0.27418(4) 1.44978(5) 0.03412(19) Uani 1 1 d .
O2S O -0.0308(2) 0.32905(13) 1.41990(18) 0.0445(6) Uani 1 1 d .
O1S O 0.1373(2) 0.29830(14) 1.49899(17) 0.0436(6) Uani 1 1 d .
O3S O 0.0550(2) 0.23580(14) 1.37444(17) 0.0443(6) Uani 1 1 d .
O4S O -0.0117(3) 0.23483(14) 1.50911(19) 0.0503(7) Uani 1 1 d .
O1W O 0.3177(2) 0.26684(15) 1.25223(19) 0.0370(6) Uani 0.85 1 d PD
H1X H 0.293(4) 0.2979(19) 1.278(4) 0.058(17) Uiso 0.85 1 d PD
H1Y H 0.376(2) 0.277(2) 1.237(3) 0.050(14) Uiso 0.85 1 d PD
O2W O 0.12490(19) 0.40409(14) 1.60713(17) 0.0304(6) Uani 0.85 1 d PD
H2X H 0.129(3) 0.3731(13) 1.574(2) 0.010(6) Uiso 0.85 1 d PD
H2Y H 0.175(2) 0.4198(16) 1.636(2) 0.010(6) Uiso 0.85 1 d PD
O3W O 0.0377(2) 0.26826(14) 1.04887(17) 0.0282(6) Uani 0.80 1 d PD
H3X H 0.017(4) 0.267(3) 1.095(2) 0.039(13) Uiso 0.80 1 d PD
H3Y H 0.020(3) 0.2392(16) 1.013(2) 0.026(11) Uiso 0.80 1 d PD
O4W O -0.03823(19) 0.21758(12) 1.19314(16) 0.0255(5) Uani 0.84 1 d PD
H4X H -0.036(3) 0.1809(11) 1.173(2) 0.016(9) Uiso 0.84 1 d PD
H4Y H -0.019(5) 0.225(3) 1.2463(17) 0.08(2) Uiso 0.84 1 d PD
O5W O 0.1258(2) 0.50700(16) 1.4851(2) 0.0353(7) Uani 0.79 1 d PD
H5X H 0.108(3) 0.4864(19) 1.525(2) 0.021(11) Uiso 0.79 1 d PD
H5Y H 0.098(4) 0.5401(16) 1.501(3) 0.034(13) Uiso 0.79 1 d PD
O6W O 0.8006(2) 0.1451(2) 0.7112(2) 0.0522(9) Uani 0.84 1 d PD
H6X H 0.788(5) 0.170(3) 0.666(3) 0.078 Uiso 0.84 1 d PD
H6Y H 0.756(5) 0.150(4) 0.745(4) 0.11(3) Uiso 0.84 1 d PD
O7W O 0.7399(2) -0.09697(17) 0.8562(2) 0.0365(7) Uani 0.77 1 d PD
H7X H 0.722(3) -0.0605(12) 0.871(3) 0.015(7) Uiso 0.77 1 d PD
H7Y H 0.733(3) -0.098(2) 0.8000(13) 0.015(7) Uiso 0.77 1 d PD
O8W O -0.2246(2) 0.35002(13) 1.31541(18) 0.0268(5) Uani 0.82 1 d PD
H8X H -0.178(4) 0.339(3) 1.355(3) 0.066(13) Uiso 0.82 1 d PD
H8Y H -0.216(5) 0.379(2) 1.283(4) 0.066(13) Uiso 0.82 1 d PD
O9W O 0.7922(2) 0.20951(15) 0.5492(2) 0.0359(7) Uani 0.82 1 d PD
H9X H 0.784(3) 0.193(2) 0.5948(19) 0.020(7) Uiso 0.82 1 d PD
H9Y H 0.850(2) 0.218(2) 0.538(2) 0.020(7) Uiso 0.82 1 d PD
O10W O 0.0513(3) 0.43092(17) 1.3431(2) 0.0452(8) Uani 0.82 1 d PD
H10X H 0.053(4) 0.4610(18) 1.379(3) 0.035(13) Uiso 0.82 1 d PD
H10Y H 0.026(5) 0.398(2) 1.363(4) 0.062(18) Uiso 0.82 1 d PD
O11W O 0.6123(2) 0.01492(15) 0.8150(2) 0.0379(7) Uani 0.76 1 d PD
H11X H 0.603(5) 0.019(3) 0.7576(15) 0.057 Uiso 0.76 1 d PD
H11Y H 0.611(5) 0.0519(16) 0.837(4) 0.057 Uiso 0.76 1 d PD
O12W O 0.3278(3) 0.31215(17) 0.4575(3) 0.0399(7) Uani 0.74 1 d PD
H12X H 0.270(3) 0.306(3) 0.472(4) 0.045(16) Uiso 0.74 1 d PD
H12Y H 0.343(7) 0.2728(17) 0.450(6) 0.11(3) Uiso 0.74 1 d PD
O13W O 0.7228(3) 0.0220(2) 0.6859(2) 0.0501(8) Uani 0.83 1 d PD
H13X H 0.696(3) 0.033(2) 0.729(2) 0.025(11) Uiso 0.83 1 d PD
H13Y H 0.771(2) 0.0423(17) 0.676(3) 0.015(10) Uiso 0.83 1 d PD
O14W O 0.7615(3) -0.1128(2) 0.6792(3) 0.0555(9) Uani 0.82 1 d PD
H14X H 0.752(6) -0.136(3) 0.632(3) 0.083 Uiso 0.82 1 d PD
H14Y H 0.786(4) -0.0747(13) 0.680(3) 0.036(13) Uiso 0.82 1 d PD
O15W O 0.0031(3) 0.10626(15) 0.5026(2) 0.0315(6) Uani 0.75 1 d PD
H15X H 0.003(4) 0.1454(10) 0.499(3) 0.024(9) Uiso 0.75 1 d PD
H15Y H 0.011(4) 0.0736(15) 0.476(3) 0.024(9) Uiso 0.75 1 d PD
O16W O 0.2505(2) 0.46106(13) 0.9423(2) 0.0370(7) Uani 0.81 1 d PD
H16X H 0.270(5) 0.461(3) 0.9965(13) 0.055 Uiso 0.81 1 d PD
H16Y H 0.261(4) 0.4951(17) 0.915(3) 0.045(15) Uiso 0.81 1 d PD
O17W O 0.4360(2) -0.05054(12) 0.74322(17) 0.0252(5) Uani 0.85 1 d PD
H17X H 0.445(4) -0.0894(11) 0.751(4) 0.051(15) Uiso 0.85 1 d PD
H17Y H 0.3759(19) -0.046(3) 0.746(4) 0.054(16) Uiso 0.85 1 d PD

loop_
_atom_site_aniso_label
_atom_site_aniso_U_11
_atom_site_aniso_U_22
_atom_site_aniso_U_33
_atom_site_aniso_U_23
_atom_site_aniso_U_13
_atom_site_aniso_U_12
O1 0.0421(11) 0.0186(10) 0.0211(10) -0.0006(8) 0.0094(9) 0.0032(9)
O2 0.0296(10) 0.0237(11) 0.0264(10) -0.0015(9) 0.0081(8) 0.0028(9)
O3 0.0393(11) 0.0209(11) 0.0294(11) -0.0018(9) 0.0092(9) 0.0032(9)
O4 0.0288(10) 0.0219(10) 0.0217(10) -0.0002(9) 0.0070(8) 0.0042(8)
O5 0.0471(12) 0.0188(11) 0.0216(10) -0.0054(8) 0.0088(9) 0.0032(9)
O6 0.0281(10) 0.0236(10) 0.0198(9) -0.0028(9) 0.0049(8) 0.0019(8)
O7 0.0367(11) 0.0224(11) 0.0218(10) -0.0014(9) 0.0077(8) 0.0004(9)
O8 0.0395(11) 0.0205(10) 0.0190(10) -0.0040(9) 0.0099(8) -0.0007(9)
O9 0.0454(12) 0.0252(12) 0.0277(11) 0.0052(9) 0.0145(9) 0.0091(10)
O10 0.0396(11) 0.0205(10) 0.0189(9) -0.0018(9) 0.0081(8) -0.0010(9)
O11 0.0431(12) 0.0230(11) 0.0292(11) 0.0029(9) 0.0175(9) 0.0059(10)
O12 0.0379(11) 0.0203(10) 0.0202(10) -0.0024(9) 0.0073(8) -0.0012(9)
O13 0.0330(10) 0.0236(10) 0.0217(10) -0.0013(9) 0.0080(8) 0.0025(9)
O14 0.0342(10) 0.0221(11) 0.0216(10) -0.0030(9) 0.0053(8) 0.0028(9)
O15 0.0269(9) 0.0237(10) 0.0230(10) -0.0028(9) 0.0053(8) 0.0013(8)
O16 0.0335(10) 0.0208(10) 0.0251(10) 0.0004(9) 0.0084(8) 0.0019(9)
N1 0.0293(11) 0.0207(12) 0.0155(11) 0.0014(10) 0.0068(9) 0.0027(10)
N2 0.0377(13) 0.0199(12) 0.0206(12) 0.0036(10) 0.0127(10) 0.0017(10)
N3 0.0300(12) 0.0213(12) 0.0234(12) -0.0011(11) 0.0103(10) -0.0005(10)
N4 0.0278(12) 0.0209(12) 0.0211(11) 0.0030(10) 0.0072(9) 0.0035(10)
N5 0.0324(12) 0.0161(12) 0.0221(12) 0.0010(10) 0.0099(10) 0.0042(10)
N6 0.0338(12) 0.0215(13) 0.0201(12) -0.0011(10) 0.0088(10) 0.0038(10)
N7 0.0343(12) 0.0216(12) 0.0135(11) 0.0031(10) 0.0092(9) 0.0066(10)
N8 0.0277(12) 0.0181(11) 0.0169(11) -0.0002(10) 0.0058(9) 0.0036(10)
N9 0.0344(12) 0.0187(12) 0.0135(11) 0.0008(10) 0.0042(9) 0.0032(10)
N10 0.0328(12) 0.0215(12) 0.0180(11) -0.0035(10) 0.0042(10) 0.0014(10)
N11 0.0310(12) 0.0218(12) 0.0121(11) -0.0020(10) 0.0051(9) 0.0032(10)
N12 0.0283(12) 0.0202(12) 0.0175(11) -0.0031(10) 0.0038(9) 0.0030(10)
N13 0.0324(12) 0.0185(12) 0.0222(12) -0.0010(10) 0.0044(10) -0.0013(10)
N14 0.0363(13) 0.0150(12) 0.0198(11) -0.0022(10) 0.0091(10) -0.0016(10)
N15 0.0305(12) 0.0229(13) 0.0202(12) -0.0053(10) 0.0072(10) -0.0033(10)
N16 0.0301(12) 0.0193(12) 0.0227(12) -0.0068(10) 0.0082(10) -0.0021(10)
N17 0.0376(13) 0.0221(13) 0.0197(12) 0.0004(10) 0.0127(10) -0.0006(11)
N18 0.0381(13) 0.0180(12) 0.0214(12) -0.0004(10) 0.0130(11) 0.0017(10)
N19 0.0336(12) 0.0219(12) 0.0159(11) -0.0007(10) 0.0082(9) -0.0013(10)
N20 0.0386(13) 0.0170(12) 0.0151(11) 0.0035(10) 0.0099(10) -0.0011(10)
N21 0.0379(13) 0.0179(12) 0.0200(12) 0.0015(10) 0.0132(10) 0.0025(10)
N22 0.0289(11) 0.0253(13) 0.0168(11) 0.0010(10) 0.0079(9) 0.0024(10)
N23 0.0365(13) 0.0202(12) 0.0169(12) -0.0006(10) 0.0073(10) 0.0015(10)
N24 0.0332(12) 0.0179(12) 0.0138(11) 0.0012(9) 0.0071(9) 0.0009(10)
N25 0.0257(11) 0.0240(12) 0.0154(11) -0.0021(10) 0.0082(9) 0.0015(10)
N26 0.0239(11) 0.0250(12) 0.0141(11) -0.0006(10) 0.0026(9) 0.0022(10)
N27 0.0281(11) 0.0196(12) 0.0168(11) 0.0023(10) 0.0021(9) 0.0049(9)
N28 0.0288(11) 0.0178(12) 0.0157(11) 0.0001(10) 0.0031(9) 0.0017(9)
N29 0.0274(11) 0.0155(11) 0.0205(12) -0.0022(9) 0.0064(9) -0.0004(9)
N30 0.0281(12) 0.0191(12) 0.0185(11) -0.0009(10) 0.0063(9) -0.0010(10)
N31 0.0287(12) 0.0179(12) 0.0180(11) 0.0000(10) 0.0043(9) 0.0020(10)
N32 0.0307(12) 0.0182(12) 0.0183(11) -0.0021(10) 0.0099(10) -0.0025(10)
C1 0.0297(14) 0.0237(15) 0.0157(13) 0.0029(12) 0.0030(11) 0.0010(12)
C2 0.0281(13) 0.0182(14) 0.0175(13) 0.0017(11) 0.0067(11) -0.0005(11)
C3 0.0295(14) 0.0220(14) 0.0143(12) 0.0031(11) 0.0078(11) 0.0013(12)
C4 0.0299(14) 0.0216(14) 0.0151(12) -0.0069(11) 0.0035(10) -0.0030(12)
C5 0.0378(16) 0.0236(15) 0.0195(14) 0.0067(12) 0.0119(12) 0.0072(12)
C6 0.0374(15) 0.0182(14) 0.0169(13) 0.0008(11) 0.0103(12) 0.0004(12)
C7 0.0237(13) 0.0245(16) 0.0270(15) -0.0023(13) 0.0077(11) 0.0005(11)
C8 0.0275(14) 0.0187(14) 0.0181(13) 0.0012(11) 0.0087(11) 0.0025(11)
C9 0.0256(13) 0.0210(14) 0.0192(13) -0.0005(12) 0.0069(10) 0.0019(11)
C10 0.0280(14) 0.0188(14) 0.0194(13) 0.0002(11) 0.0056(11) 0.0000(11)
C11 0.0292(14) 0.0256(16) 0.0167(13) 0.0003(12) 0.0081(11) 0.0062(12)
C12 0.0303(14) 0.0182(14) 0.0165(13) -0.0027(11) 0.0020(11) 0.0004(12)
C13 0.0282(13) 0.0254(16) 0.0193(14) 0.0004(12) 0.0097(11) -0.0003(11)
C14 0.0270(14) 0.0231(15) 0.0172(13) -0.0032(12) 0.0075(11) 0.0005(11)
C15 0.0289(14) 0.0204(14) 0.0170(13) -0.0002(11) 0.0051(11) 0.0002(11)
C16 0.0278(13) 0.0144(13) 0.0181(13) 0.0011(11) 0.0061(11) -0.0022(11)
C17 0.0331(15) 0.0256(16) 0.0179(14) -0.0043(12) 0.0062(11) -0.0016(12)
C18 0.0310(14) 0.0162(13) 0.0179(13) 0.0014(11) 0.0023(11) 0.0005(12)
C19 0.0378(15) 0.0206(15) 0.0114(12) -0.0015(11) 0.0077(11) -0.0006(12)
C20 0.0300(14) 0.0212(14) 0.0186(13) 0.0014(12) 0.0057(11) -0.0026(12)
C21 0.0352(14) 0.0178(14) 0.0139(12) 0.0020(11) 0.0072(11) -0.0022(12)
C22 0.0330(14) 0.0151(13) 0.0151(13) -0.0013(11) 0.0002(11) -0.0001(11)
C23 0.0394(15) 0.0189(14) 0.0173(13) 0.0009(12) 0.0119(12) -0.0030(13)
C24 0.0320(15) 0.0212(15) 0.0207(15) -0.0005(12) 0.0077(12) 0.0008(12)
C25 0.0394(16) 0.0212(14) 0.0201(14) -0.0018(12) 0.0134(12) -0.0008(13)
C26 0.0297(14) 0.0258(15) 0.0181(13) 0.0014(12) 0.0063(11) -0.0019(12)
C27 0.0326(15) 0.0201(14) 0.0178(13) 0.0020(12) 0.0053(11) -0.0021(12)
C28 0.0265(13) 0.0239(15) 0.0171(13) 0.0011(12) 0.0036(10) -0.0006(11)
C29 0.0479(18) 0.0184(14) 0.0195(15) -0.0010(12) 0.0138(13) 0.0004(13)
C30 0.0351(15) 0.0201(15) 0.0209(14) 0.0051(12) 0.0109(12) 0.0058(12)
C31 0.0317(14) 0.0227(15) 0.0199(13) -0.0026(12) 0.0091(11) -0.0009(12)
C32 0.0336(15) 0.0213(15) 0.0186(14) -0.0007(12) 0.0086(12) 0.0009(12)
C33 0.0296(14) 0.0210(14) 0.0174(13) -0.0012(11) 0.0046(11) -0.0005(12)
C34 0.0287(14) 0.0253(15) 0.0186(14) -0.0025(12) 0.0078(11) -0.0002(12)
C35 0.0329(15) 0.0176(14) 0.0174(13) -0.0011(11) 0.0037(11) 0.0018(12)
C36 0.0254(13) 0.0287(16) 0.0156(13) 0.0034(12) 0.0040(11) 0.0044(12)
C37 0.0293(14) 0.0173(13) 0.0203(13) -0.0001(11) 0.0067(11) 0.0003(11)
C38 0.0302(13) 0.0170(13) 0.0136(12) 0.0003(11) 0.0073(10) 0.0010(11)
C39 0.0239(13) 0.0190(14) 0.0173(13) -0.0016(12) 0.0055(10) -0.0006(11)
C40 0.0289(13) 0.0188(14) 0.0173(13) -0.0007(11) 0.0067(11) 0.0013(11)
C41 0.0252(13) 0.0182(14) 0.0221(14) 0.0039(11) 0.0026(11) 0.0004(11)
C42 0.0270(13) 0.0222(14) 0.0144(13) -0.0035(11) 0.0050(10) -0.0013(11)
C43 0.0275(13) 0.0165(13) 0.0157(12) 0.0014(11) 0.0010(10) 0.0026(11)
C44 0.0296(14) 0.0176(14) 0.0138(12) 0.0024(11) 0.0057(10) -0.0002(11)
C45 0.0298(13) 0.0204(14) 0.0149(13) -0.0009(11) 0.0065(11) -0.0023(12)
C46 0.0335(14) 0.0196(14) 0.0127(12) 0.0007(11) 0.0054(11) -0.0008(12)
C47 0.0260(13) 0.0203(14) 0.0229(14) -0.0004(12) 0.0063(11) -0.0002(11)
C48 0.0359(15) 0.0187(14) 0.0199(14) -0.0019(11) 0.0111(12) -0.0036(12)
N1S 0.066(2) 0.048(2) 0.096(4) -0.015(2) 0.052(3) -0.0082(18)
N2S 0.0426(16) 0.0374(16) 0.0347(16) 0.0052(14) 0.0119(13) 0.0050(13)
C1S 0.045(2) 0.044(2) 0.063(3) -0.008(2) 0.0162(18) -0.0041(18)
C2S 0.0434(19) 0.046(2) 0.0390(19) 0.0146(18) 0.0105(15) 0.0059(16)
C3S 0.0433(18) 0.0392(19) 0.0285(17) 0.0027(15) 0.0029(14) -0.0023(15)
C4S 0.0438(19) 0.045(2) 0.0342(18) 0.0028(17) 0.0107(15) -0.0002(16)
C5S 0.0492(19) 0.045(2) 0.0322(18) -0.0021(16) 0.0126(15) 0.0048(17)
C6S 0.046(2) 0.0323(18) 0.0410(19) -0.0070(16) 0.0088(15) 0.0030(16)
C7S 0.0409(18) 0.0284(17) 0.0380(18) -0.0012(14) 0.0077(14) 0.0023(14)
C8S 0.0424(18) 0.0276(17) 0.0353(18) -0.0004(15) 0.0039(14) 0.0033(14)
C9S 0.0492(19) 0.0312(18) 0.0336(18) 0.0035(16) 0.0087(15) -0.0004(15)
C10S 0.0366(17) 0.0383(19) 0.0330(17) 0.0047(15) 0.0081(14) -0.0010(14)
C11S 0.0383(17) 0.042(2) 0.0245(16) 0.0034(15) 0.0054(13) 0.0049(14)
C12S 0.0431(19) 0.0363(19) 0.0275(16) 0.0051(15) 0.0120(14) 0.0016(15)
S1 0.0451(4) 0.0306(4) 0.0270(4) -0.0003(3) 0.0077(3) 0.0060(3)
O2S 0.0461(13) 0.0389(14) 0.0456(15) -0.0057(12) 0.0010(11) 0.0079(11)
O1S 0.0467(14) 0.0452(15) 0.0364(13) -0.0056(12) 0.0011(11) 0.0085(11)
O3S 0.0565(15) 0.0460(15) 0.0302(12) -0.0022(12) 0.0077(11) 0.0130(12)
O4S 0.0744(18) 0.0408(15) 0.0404(14) 0.0000(13) 0.0226(13) -0.0004(14)
O1W 0.0386(15) 0.0396(16) 0.0359(15) 0.0080(14) 0.0146(12) 0.0030(13)
O2W 0.0315(13) 0.0352(15) 0.0266(13) -0.0188(12) 0.0110(10) -0.0064(11)
O3W 0.0374(14) 0.0291(15) 0.0178(13) -0.0096(12) 0.0043(11) 0.0020(12)
O4W 0.0346(13) 0.0198(13) 0.0217(13) -0.0063(11) 0.0041(10) 0.0062(10)
O5W 0.0348(15) 0.0314(16) 0.0398(17) 0.0065(15) 0.0071(13) 0.0029(13)
O6W 0.0296(14) 0.093(3) 0.0347(16) -0.0071(19) 0.0078(13) 0.0132(17)
O7W 0.0438(16) 0.0401(18) 0.0236(14) 0.0001(14) 0.0016(12) 0.0039(14)
O8W 0.0320(13) 0.0192(13) 0.0266(13) 0.0093(11) -0.0010(10) -0.0077(10)
O9W 0.0361(14) 0.0317(16) 0.0341(16) -0.0113(14) -0.0080(13) 0.0110(12)
O10W 0.072(2) 0.0400(19) 0.0224(15) 0.0094(14) 0.0056(14) 0.0002(17)
O11W 0.0351(15) 0.0220(15) 0.059(2) -0.0100(15) 0.0156(15) -0.0008(12)
O12W 0.0409(17) 0.0323(18) 0.048(2) -0.0051(16) 0.0122(15) 0.0031(15)
O13W 0.058(2) 0.063(2) 0.0304(16) 0.0022(17) 0.0090(15) 0.0006(19)
O14W 0.067(2) 0.057(2) 0.045(2) -0.0074(19) 0.0174(17) -0.003(2)
O15W 0.0528(17) 0.0198(16) 0.0273(15) -0.0041(12) 0.0212(13) 0.0021(13)
O16W 0.0248(13) 0.0157(13) 0.072(2) 0.0096(14) 0.0121(14) -0.0013(10)
O17W 0.0337(13) 0.0198(13) 0.0248(12) 0.0048(10) 0.0121(10) 0.0037(10)

loop_
_atom_type_symbol
_atom_type_description
_atom_type_scat_dispersion_real
_atom_type_scat_dispersion_imag
_atom_type_scat_source
C C -0.0020 0.0024 'International Tables Vol C Tables 4.2.6.8 and 6.1.1.4'
H H 0.0000 0.0000 'International Tables Vol C Tables 4.2.6.8 and 6.1.1.4'
N N -0.0031 0.0049 'International Tables Vol C Tables 4.2.6.8 and 6.1.1.4'
O O -0.0042 0.0090 'International Tables Vol C Tables 4.2.6.8 and 6.1.1.4'
S S 0.1382 0.1778 'International Tables Vol C Tables 4.2.6.8 and 6.1.1.4'

loop_
_geom_angle_atom_site_label_1
_geom_angle_atom_site_label_2
_geom_angle_atom_site_label_3
_geom_angle
C1 N1 C2 111.5(2)
C1 N1 C47 121.5(2)
C2 N1 C47 121.6(2)
C1 N2 C3 112.2(2)
C1 N2 C5 120.4(3)
C3 N2 C5 122.6(2)
C4 N3 C48 124.3(3)
C4 N3 C2 113.4(2)
C48 N3 C2 121.3(2)
C4 N4 C6 122.2(2)
C4 N4 C3 110.6(2)
C6 N4 C3 121.1(2)
C7 N5 C8 111.9(2)
C7 N5 C5 120.6(2)
C8 N5 C5 120.6(3)
C7 N6 C9 112.7(2)
C7 N6 C11 122.4(2)
C9 N6 C11 121.3(3)
C10 N7 C8 112.7(2)
C10 N7 C6 121.3(2)
C8 N7 C6 122.7(2)
C10 N8 C9 110.9(2)
C10 N8 C12 120.3(2)
C9 N8 C12 120.1(2)
C13 N9 C11 119.5(2)
C13 N9 C14 112.0(2)
C11 N9 C14 122.3(2)
C13 N10 C17 122.5(3)
C13 N10 C15 112.6(2)
C17 N10 C15 124.3(2)
C16 N11 C12 122.1(2)
C16 N11 C14 112.3(2)
C12 N11 C14 124.9(2)
C16 N12 C18 122.8(2)
C16 N12 C15 113.1(2)
C18 N12 C15 122.7(2)
C19 N13 C17 123.6(3)
C19 N13 C20 112.7(2)
C17 N13 C20 123.6(3)
C19 N14 C23 122.0(3)
C19 N14 C21 112.5(2)
C23 N14 C21 123.6(2)
C22 N15 C20 113.2(2)
C22 N15 C18 122.2(2)
C20 N15 C18 123.6(2)
C22 N16 C24 121.6(3)
C22 N16 C21 113.0(2)
C24 N16 C21 124.5(2)
C25 N17 C23 121.8(3)
C25 N17 C26 112.1(2)
C23 N17 C26 123.6(3)
C25 N18 C29 120.5(3)
C25 N18 C27 111.4(2)
C29 N18 C27 120.7(3)
C28 N19 C24 121.7(3)
C28 N19 C26 111.8(2)
C24 N19 C26 121.8(2)
C28 N20 C27 111.5(2)
C28 N20 C30 119.7(2)
C27 N20 C30 121.6(2)
C31 N21 C29 120.5(2)
C31 N21 C32 111.4(2)
C29 N21 C32 119.9(3)
C31 N22 C35 122.8(2)
C31 N22 C33 112.4(2)
C35 N22 C33 123.0(2)
C34 N23 C32 111.9(2)
C34 N23 C30 120.1(3)
C32 N23 C30 121.7(2)
C34 N24 C33 113.3(2)
C34 N24 C36 120.4(2)
C33 N24 C36 122.4(2)
C37 N25 C35 121.9(2)
C37 N25 C38 110.9(2)
C35 N25 C38 122.9(2)
C37 N26 C39 112.9(2)
C37 N26 C41 124.3(2)
C39 N26 C41 122.3(2)
C40 N27 C36 121.6(2)
C40 N27 C38 112.1(2)
C36 N27 C38 124.6(2)
C40 N28 C39 111.2(2)
C40 N28 C42 121.6(2)
C39 N28 C42 121.9(2)
C43 N29 C41 120.7(2)
C43 N29 C44 111.7(2)
C41 N29 C44 123.6(2)
C43 N30 C45 112.5(2)
C43 N30 C47 123.3(2)
C45 N30 C47 123.7(2)
C46 N31 C42 121.9(2)
C46 N31 C44 112.5(2)
C42 N31 C44 125.0(2)
C46 N32 C48 118.9(3)
C46 N32 C45 110.8(2)
C48 N32 C45 121.7(2)
O1 C1 N2 126.1(3)
O1 C1 N1 125.5(3)
N2 C1 N1 108.4(3)
N1 C2 N3 114.5(2)
N1 C2 C3 103.9(2)
N3 C2 C3 102.0(2)
N1 C2 H2 108(2)
N3 C2 H2 116(2)
C3 C2 H2 112(2)
N2 C3 N4 114.9(2)
N2 C3 C2 103.4(2)
N4 C3 C2 104.4(2)
N2 C3 H3 115(2)
N4 C3 H3 108(2)
C2 C3 H3 110(2)
O2 C4 N3 126.7(3)
O2 C4 N4 124.2(3)
N3 C4 N4 109.2(2)
N5 C5 N2 113.3(2)
N5 C5 H5A 106(2)
N2 C5 H5A 101(2)
N5 C5 H5B 111(2)
N2 C5 H5B 104(2)
H5A C5 H5B 121(3)
N4 C6 N7 112.7(2)
N4 C6 H6A 109(2)
N7 C6 H6A 111(2)
N4 C6 H6B 111(2)
N7 C6 H6B 109.8(19)
H6A C6 H6B 104(3)
O3 C7 N6 126.5(3)
O3 C7 N5 125.8(3)
N6 C7 N5 107.6(2)
N7 C8 N5 114.4(2)
N7 C8 C9 102.9(2)
N5 C8 C9 103.5(2)
N7 C8 H8 116(2)
N5 C8 H8 107(2)
C9 C8 H8 113(2)
N6 C9 N8 113.3(2)
N6 C9 C8 103.9(2)
N8 C9 C8 104.5(2)
N6 C9 H9 112(3)
N8 C9 H9 116(3)
C8 C9 H9 106(2)
O4 C10 N7 124.9(3)
O4 C10 N8 126.6(3)
N7 C10 N8 108.4(2)
N6 C11 N9 112.8(2)
N6 C11 H11A 108.8(19)
N9 C11 H11A 109.5(18)
N6 C11 H11B 106(2)
N9 C11 H11B 108(2)
H11A C11 H11B 112(3)
N11 C12 N8 114.0(2)
N11 C12 H12A 108.2(18)
N8 C12 H12A 107.4(19)
N11 C12 H12B 110.0(18)
N8 C12 H12B 107.4(18)
H12A C12 H12B 110(3)
O5 C13 N9 125.9(3)
O5 C13 N10 125.5(3)
N9 C13 N10 108.6(3)
N11 C14 N9 114.7(2)
N11 C14 C15 103.2(2)
N9 C14 C15 103.4(2)
N11 C14 H14 113(2)
N9 C14 H14 108(2)
C15 C14 H14 114(2)
N12 C15 N10 114.5(2)
N12 C15 C14 102.7(2)
N10 C15 C14 102.8(2)
N12 C15 H13 105.4(17)
N10 C15 H13 112.0(18)
C14 C15 H13 119.5(17)
O6 C16 N12 127.0(3)
O6 C16 N11 125.0(3)
N12 C16 N11 108.0(2)
N10 C17 N13 114.2(2)
N10 C17 H17A 107(2)
N13 C17 H17A 108(2)
N10 C17 H17B 110.2(19)
N13 C17 H17B 110.5(18)
H17A C17 H17B 107(3)
N12 C18 N15 113.7(2)
N12 C18 H18A 113(2)
N15 C18 H18A 112(2)
N12 C18 H18B 106(2)
N15 C18 H18B 111(2)
H18A C18 H18B 101(3)
O7 C19 N13 126.1(3)
O7 C19 N14 125.1(3)
N13 C19 N14 108.8(3)
N15 C20 N13 115.2(2)
N15 C20 C21 103.0(2)
N13 C20 C21 102.8(2)
N15 C20 H20 112.0(17)
N13 C20 H20 110.4(16)
C21 C20 H20 112.9(16)
N16 C21 N14 114.3(2)
N16 C21 C20 103.2(2)
N14 C21 C20 103.2(2)
N16 C21 H21 109.8(19)
N14 C21 H21 115(2)
C20 C21 H21 110.9(19)
O8 C22 N16 126.9(3)
O8 C22 N15 125.7(3)
N16 C22 N15 107.4(2)
N17 C23 N14 113.2(2)
N17 C23 H23A 111.5(19)
N14 C23 H23A 106.3(19)
N17 C23 H23B 108(2)
N14 C23 H23B 112(2)
H23A C23 H23B 106(3)
N16 C24 N19 113.7(2)
N16 C24 H24A 104(2)
N19 C24 H24A 105(2)
N16 C24 H24B 103(2)
N19 C24 H24B 114(3)
H24A C24 H24B 116(3)
O9 C25 N17 126.1(3)
O9 C25 N18 125.2(3)
N17 C25 N18 108.7(3)
N19 C26 N17 114.8(2)
N19 C26 C27 103.7(2)
N17 C26 C27 103.6(2)
N19 C26 H26 101(2)
N17 C26 H26 116(2)
C27 C26 H26 117(2)
N20 C27 N18 115.2(2)
N20 C27 C26 103.9(2)
N18 C27 C26 103.6(2)
N20 C27 H27 105.0(19)
N18 C27 H27 116(2)
C26 C27 H27 113(2)
O10 C28 N19 126.7(3)
O10 C28 N20 125.6(3)
N19 C28 N20 107.7(2)
N18 C29 N21 112.3(3)
N18 C29 H29A 113(3)
N21 C29 H29A 103(3)
N18 C29 H29B 111(3)
N21 C29 H29B 112(3)
H29A C29 H29B 105(4)
N23 C30 N20 113.1(2)
N23 C30 H30A 107.6(18)
N20 C30 H30A 107.5(19)
N23 C30 H30B 107(2)
N20 C30 H30B 102.5(19)
H30A C30 H30B 119(3)
O11 C31 N22 125.1(3)
O11 C31 N21 125.5(3)
N22 C31 N21 109.3(2)
N23 C32 N21 113.1(2)
N23 C32 C33 104.0(2)
N21 C32 C33 103.8(2)
N23 C32 H32 111.7(19)
N21 C32 H32 107.3(19)
C33 C32 H32 116.9(19)
N24 C33 N22 114.3(2)
N24 C33 C32 103.2(2)
N22 C33 C32 102.5(2)
N24 C33 H33 112.4(17)
N22 C33 H33 108.5(17)
C32 C33 H33 115.6(17)
O12 C34 N24 126.1(3)
O12 C34 N23 126.5(3)
N24 C34 N23 107.4(3)
N25 C35 N22 113.9(2)
N25 C35 H35A 117(2)
N22 C35 H35A 108(2)
N25 C35 H35B 114(2)
N22 C35 H35B 106(2)
H35A C35 H35B 95(3)
N27 C36 N24 113.1(2)
N27 C36 H36A 108.3(19)
N24 C36 H36A 105.7(19)
N27 C36 H36B 119(3)
N24 C36 H36B 103(3)
H36A C36 H36B 107(4)
O13 C37 N26 126.7(3)
O13 C37 N25 124.4(3)
N26 C37 N25 108.9(2)
N27 C38 N25 114.1(2)
N27 C38 C39 103.0(2)
N25 C38 C39 103.5(2)
N27 C38 H38 112(3)
N25 C38 H38 113(3)
C39 C38 H38 111(3)
N28 C39 N26 114.9(2)
N28 C39 C38 103.9(2)
N26 C39 C38 103.3(2)
N28 C39 H39 114.8(19)
N26 C39 H39 109.7(19)
C38 C39 H39 109.2(18)
O14 C40 N27 126.1(3)
O14 C40 N28 125.4(3)
N27 C40 N28 108.5(2)
N26 C41 N29 113.1(2)
N26 C41 H41A 107.9(18)
N29 C41 H41A 109.1(19)
N26 C41 H41B 103(2)
N29 C41 H41B 110(2)
H41A C41 H41B 114(3)
N31 C42 N28 113.2(2)
N31 C42 H42A 109.1(16)
N28 C42 H42A 110.9(17)
N31 C42 H42B 105.9(16)
N28 C42 H42B 110.1(16)
H42A C42 H42B 107(2)
O15 C43 N30 126.3(3)
O15 C43 N29 125.5(3)
N30 C43 N29 108.3(2)
N31 C44 N29 115.5(2)
N31 C44 C45 102.6(2)
N29 C44 C45 102.6(2)
N31 C44 H44 112.4(19)
N29 C44 H44 109(2)
C45 C44 H44 114.3(19)
N30 C45 N32 114.3(2)
N30 C45 C44 103.0(2)
N32 C45 C44 103.5(2)
N30 C45 H45 123.3(18)
N32 C45 H45 93.5(19)
C44 C45 H45 117.8(19)
O16 C46 N31 125.6(3)
O16 C46 N32 125.9(3)
N31 C46 N32 108.5(3)
N30 C47 N1 114.7(2)
N30 C47 H47A 104.0(15)
N1 C47 H47A 107.8(16)
N30 C47 H47B 104.4(16)
N1 C47 H47B 107.8(17)
H47A C47 H47B 118(2)
N32 C48 N3 114.5(2)
N32 C48 H48A 106(2)
N3 C48 H48A 109(2)
N32 C48 H48B 113.4(18)
N3 C48 H48B 103.5(19)
H48A C48 H48B 111(3)
C1S N1S H1SA 94.8(14)
C1S N1S H1SB 107(5)
H1SA N1S H1SB 137(5)
C1S N1S H1SC 114(3)
H1SA N1S H1SC 101(3)
H1SB N1S H1SC 103(5)
C12S N2S H2SA 97(3)
C12S N2S H2SB 117(3)
H2SA N2S H2SB 94(4)
C12S N2S H2SC 102(3)
H2SA N2S H2SC 125(4)
H2SB N2S H2SC 120(4)
C2S C1S N1S 108.0(4)
C2S C1S H1C 110(3)
N1S C1S H1C 116(3)
C2S C1S H1D 99(4)
N1S C1S H1D 110(4)
H1C C1S H1D 113(5)
C1S C2S C3S 114.1(3)
C1S C2S H2C 113(2)
C3S C2S H2C 102(3)
C1S C2S H2D 142(10)
C3S C2S H2D 89(10)
H2C C2S H2D 89(9)
C2S C3S C4S 114.8(3)
C2S C3S H3C 105(2)
C4S C3S H3C 117(2)
C2S C3S H3D 113(3)
C4S C3S H3D 109(3)
H3C C3S H3D 96(3)
C5S C4S C3S 113.8(3)
C5S C4S H4C 116(2)
C3S C4S H4C 97.9(19)
C5S C4S H4D 107(2)
C3S C4S H4D 107.5(19)
H4C C4S H4D 114(3)
C4S C5S C6S 115.2(3)
C4S C5S H5C 112(3)
C6S C5S H5C 106(3)
C4S C5S H5D 122(4)
C6S C5S H5D 112(4)
H5C C5S H5D 84(4)
C7S C6S C5S 114.3(3)
C7S C6S H6C 111(3)
C5S C6S H6C 108(3)
C7S C6S H6D 123(4)
C5S C6S H6D 110(4)
H6C C6S H6D 86(5)
C6S C7S C8S 114.3(3)
C6S C7S H7C 108.0(18)
C8S C7S H7C 109.4(18)
C6S C7S H7D 109(2)
C8S C7S H7D 110(2)
H7C C7S H7D 106(3)
C7S C8S C9S 115.3(3)
C7S C8S H8C 113(2)
C9S C8S H8C 107(2)
C7S C8S H8D 112(3)
C9S C8S H8D 102(3)
H8C C8S H8D 108(4)
C10S C9S C8S 114.4(3)
C10S C9S H9C 108.8(18)
C8S C9S H9C 104.4(17)
C10S C9S H9D 112(3)
C8S C9S H9D 109(2)
H9C C9S H9D 107(3)
C11S C10S C9S 113.2(3)
C11S C10S H10C 111(3)
C9S C10S H10C 112(3)
C11S C10S H10D 111(3)
C9S C10S H10D 110(3)
H10C C10S H10D 98(4)
C12S C11S C10S 112.2(3)
C12S C11S H11C 113(2)
C10S C11S H11C 106.7(19)
C12S C11S H11D 109(2)
C10S C11S H11D 107(2)
H11C C11S H11D 108(3)
N2S C12S C11S 111.2(3)
N2S C12S H12C 102(3)
C11S C12S H12C 108(3)
N2S C12S H12D 104(2)
C11S C12S H12D 108(2)
H12C C12S H12D 122(3)
O4S S1 O3S 110.28(18)
O4S S1 O2S 108.60(18)
O3S S1 O2S 110.66(16)
O4S S1 O1S 108.76(18)
O3S S1 O1S 109.34(16)
O2S S1 O1S 109.16(16)
H1X O1W H1Y 112(3)
H2X O2W H2Y 122(4)
H3X O3W H3Y 118(5)
H4X O4W H4Y 122(4)
H5X O5W H5Y 91(5)
H6X O6W H6Y 112(3)
H7X O7W H7Y 109(4)
H8X O8W H8Y 120(7)
H9X O9W H9Y 124(3)
H10X O10W H10Y 109(6)
H11X O11W H11Y 108(6)
H12X O12W H12Y 98(8)
H13X O13W H13Y 118(4)
H14X O14W H14Y 122(7)
H15X O15W H15Y 144(5)
H16X O16W H16Y 117(4)
H17X O17W H17Y 103(6)

loop_
_geom_bond_atom_site_label_1
_geom_bond_atom_site_label_2
_geom_bond_distance
O1 C1 1.226(4)
O2 C4 1.242(4)
O3 C7 1.223(4)
O4 C10 1.236(4)
O5 C13 1.220(4)
O6 C16 1.225(4)
O7 C19 1.233(4)
O8 C22 1.214(4)
O9 C25 1.237(4)
O10 C28 1.212(4)
O11 C31 1.238(4)
O12 C34 1.212(4)
O13 C37 1.233(4)
O14 C40 1.227(4)
O15 C43 1.222(4)
O16 C46 1.221(4)
N1 C1 1.376(4)
N1 C2 1.441(4)
N1 C47 1.450(4)
N2 C1 1.368(4)
N2 C3 1.439(4)
N2 C5 1.454(4)
N3 C4 1.339(4)
N3 C48 1.449(4)
N3 C2 1.459(4)
N4 C4 1.378(4)
N4 C6 1.440(4)
N4 C3 1.459(4)
N5 C7 1.373(4)
N5 C8 1.450(4)
N5 C5 1.451(4)
N6 C7 1.367(4)
N6 C9 1.433(4)
N6 C11 1.447(4)
N7 C10 1.364(4)
N7 C8 1.448(4)
N7 C6 1.452(4)
N8 C10 1.369(4)
N8 C9 1.455(4)
N8 C12 1.461(4)
N9 C13 1.363(4)
N9 C11 1.450(4)
N9 C14 1.455(4)
N10 C13 1.373(4)
N10 C17 1.441(4)
N10 C15 1.451(4)
N11 C16 1.380(4)
N11 C12 1.445(4)
N11 C14 1.448(4)
N12 C16 1.357(4)
N12 C18 1.444(4)
N12 C15 1.447(4)
N13 C19 1.359(4)
N13 C17 1.441(4)
N13 C20 1.456(4)
N14 C19 1.363(4)
N14 C23 1.448(4)
N14 C21 1.452(4)
N15 C22 1.379(4)
N15 C20 1.441(4)
N15 C18 1.452(4)
N16 C22 1.370(4)
N16 C24 1.443(4)
N16 C21 1.448(4)
N17 C25 1.359(4)
N17 C23 1.448(4)
N17 C26 1.450(4)
N18 C25 1.379(4)
N18 C29 1.439(4)
N18 C27 1.454(4)
N19 C28 1.379(4)
N19 C24 1.442(4)
N19 C26 1.445(4)
N20 C28 1.384(4)
N20 C27 1.448(4)
N20 C30 1.460(4)
N21 C31 1.365(4)
N21 C29 1.455(4)
N21 C32 1.460(4)
N22 C31 1.356(4)
N22 C35 1.451(4)
N22 C33 1.464(4)
N23 C34 1.391(4)
N23 C32 1.445(4)
N23 C30 1.446(4)
N24 C34 1.377(4)
N24 C33 1.436(4)
N24 C36 1.453(4)
N25 C37 1.380(4)
N25 C35 1.444(4)
N25 C38 1.469(3)
N26 C37 1.347(4)
N26 C39 1.455(4)
N26 C41 1.458(4)
N27 C40 1.353(4)
N27 C36 1.446(4)
N27 C38 1.455(4)
N28 C40 1.374(4)
N28 C39 1.443(4)
N28 C42 1.451(4)
N29 C43 1.373(4)
N29 C41 1.455(4)
N29 C44 1.461(4)
N30 C43 1.364(4)
N30 C45 1.447(4)
N30 C47 1.448(4)
N31 C46 1.376(4)
N31 C42 1.443(4)
N31 C44 1.448(4)
N32 C46 1.378(4)
N32 C48 1.443(4)
N32 C45 1.463(4)
C2 C3 1.548(4)
C2 H2 0.91(4)
C3 H3 0.96(4)
C5 H5A 1.14(4)
C5 H5B 1.02(4)
C6 H6A 1.04(4)
C6 H6B 1.03(4)
C8 C9 1.528(4)
C8 H8 0.97(4)
C9 H9 0.966(19)
C11 H11A 0.96(3)
C11 H11B 1.11(5)
C12 H12A 1.09(4)
C12 H12B 1.03(3)
C14 C15 1.562(4)
C14 H14 0.95(4)
C15 H13 1.00(3)
C17 H17A 1.02(4)
C17 H17B 0.97(4)
C18 H18A 0.92(4)
C18 H18B 0.99(4)
C20 C21 1.559(4)
C20 H20 1.10(3)
C21 H21 1.035(18)
C23 H23A 1.06(4)
C23 H23B 1.07(4)
C24 H24A 0.92(4)
C24 H24B 0.93(4)
C26 C27 1.542(4)
C26 H26 0.980(19)
C27 H27 0.965(18)
C29 H29A 1.01(5)
C29 H29B 0.93(5)
C30 H30A 1.00(4)
C30 H30B 1.07(4)
C32 C33 1.554(4)
C32 H32 1.02(3)
C33 H33 1.02(3)
C35 H35A 0.96(4)
C35 H35B 0.93(4)
C36 H36A 1.034(19)
C36 H36B 0.98(6)
C38 C39 1.538(4)
C38 H38 0.989(19)
C39 H39 0.95(3)
C41 H41A 1.02(3)
C41 H41B 1.02(4)
C42 H42A 1.00(3)
C42 H42B 1.06(3)
C44 C45 1.550(4)
C44 H44 0.93(3)
C45 H45 0.972(18)
C47 H47A 1.05(3)
C47 H47B 0.99(3)
C48 H48A 0.97(4)
C48 H48B 1.01(3)
N1S C1S 1.504(6)
N1S H1SA 0.904(10)
N1S H1SB 0.912(11)
N1S H1SC 0.898(10)
N2S C12S 1.494(5)
N2S H2SA 0.909(10)
N2S H2SB 0.901(10)
N2S H2SC 0.900(11)
C1S C2S 1.493(6)
C1S H1C 1.03(2)
C1S H1D 1.01(2)
C2S C3S 1.524(6)
C2S H2C 1.039(19)
C2S H2D 1.01(2)
C3S C4S 1.529(5)
C3S H3C 1.003(19)
C3S H3D 1.02(2)
C4S C5S 1.509(6)
C4S H4C 1.08(4)
C4S H4D 1.07(4)
C5S C6S 1.528(6)
C5S H5C 1.03(2)
C5S H5D 1.13(7)
C6S C7S 1.522(5)
C6S H6C 0.92(4)
C6S H6D 1.00(2)
C7S C8S 1.533(5)
C7S H7C 1.04(3)
C7S H7D 1.06(5)
C8S C9S 1.538(5)
C8S H8C 0.93(4)
C8S H8D 0.99(2)
C9S C10S 1.530(5)
C9S H9C 1.00(3)
C9S H9D 1.06(5)
C10S C11S 1.515(5)
C10S H10C 0.98(2)
C10S H10D 1.07(5)
C11S C12S 1.512(5)
C11S H11C 1.09(4)
C11S H11D 0.95(4)
C12S H12C 0.94(5)
C12S H12D 0.95(4)
S1 O4S 1.465(3)
S1 O3S 1.467(3)
S1 O2S 1.471(3)
S1 O1S 1.482(3)
O1W H1X 0.85(2)
O1W H1Y 0.88(2)
O2W H2X 0.833(19)
O2W H2Y 0.796(19)
O3W H3X 0.82(2)
O3W H3Y 0.82(2)
O4W H4X 0.829(19)
O4W H4Y 0.827(19)
O5W H5X 0.82(2)
O5W H5Y 0.84(2)
O6W H6X 0.87(2)
O6W H6Y 0.86(2)
O7W H7X 0.84(2)
O7W H7Y 0.857(19)
O8W H8X 0.82(2)
O8W H8Y 0.82(2)
O9W H9X 0.812(18)
O9W H9Y 0.828(18)
O10W H10X 0.84(2)
O10W H10Y 0.84(2)
O11W H11X 0.88(2)
O11W H11Y 0.84(2)
O12W H12X 0.84(2)
O12W H12Y 0.85(2)
O13W H13X 0.85(2)
O13W H13Y 0.799(19)
O14W H14X 0.87(2)
O14W H14Y 0.86(2)
O15W H15X 0.82(2)
O15W H15Y 0.81(2)
O16W H16X 0.827(19)
O16W H16Y 0.85(2)
O17W H17X 0.82(2)
O17W H17Y 0.81(2)

loop_
_geom_torsion_atom_site_label_1
_geom_torsion_atom_site_label_2
_geom_torsion_atom_site_label_3
_geom_torsion_atom_site_label_4
_geom_torsion
C3 N2 C1 O1 170.4(3)
C5 N2 C1 O1 14.3(5)
C3 N2 C1 N1 -8.8(3)
C5 N2 C1 N1 -164.8(3)
C2 N1 C1 O1 -170.6(3)
C47 N1 C1 O1 -16.1(4)
C2 N1 C1 N2 8.6(3)
C47 N1 C1 N2 163.1(2)
C1 N1 C2 N3 -115.4(3)
C47 N1 C2 N3 90.1(3)
C1 N1 C2 C3 -5.0(3)
C47 N1 C2 C3 -159.5(2)
C4 N3 C2 N1 116.2(3)
C48 N3 C2 N1 -74.8(3)
C4 N3 C2 C3 4.7(3)
C48 N3 C2 C3 173.7(2)
C1 N2 C3 N4 118.5(3)
C5 N2 C3 N4 -86.1(3)
C1 N2 C3 C2 5.4(3)
C5 N2 C3 C2 160.8(3)
C4 N4 C3 N2 -114.6(3)
C6 N4 C3 N2 92.3(3)
C4 N4 C3 C2 -2.2(3)
C6 N4 C3 C2 -155.3(2)
N1 C2 C3 N2 -0.2(3)
N3 C2 C3 N2 119.1(2)
N1 C2 C3 N4 -120.7(2)
N3 C2 C3 N4 -1.3(3)
C48 N3 C4 O2 4.2(4)
C2 N3 C4 O2 172.9(3)
C48 N3 C4 N4 -175.0(3)
C2 N3 C4 N4 -6.3(3)
C6 N4 C4 O2 -21.3(4)
C3 N4 C4 O2 -174.1(3)
C6 N4 C4 N3 158.0(3)
C3 N4 C4 N3 5.2(3)
C7 N5 C5 N2 129.7(3)
C8 N5 C5 N2 -81.5(3)
C1 N2 C5 N5 -130.1(3)
C3 N2 C5 N5 76.4(4)
C4 N4 C6 N7 128.3(3)
C3 N4 C6 N7 -81.7(3)
C10 N7 C6 N4 -125.1(3)
C8 N7 C6 N4 77.1(4)
C9 N6 C7 O3 176.2(3)
C11 N6 C7 O3 17.3(4)
C9 N6 C7 N5 -5.0(3)
C11 N6 C7 N5 -163.9(3)
C8 N5 C7 O3 -174.7(3)
C5 N5 C7 O3 -23.4(4)
C8 N5 C7 N6 6.5(3)
C5 N5 C7 N6 157.8(3)
C10 N7 C8 N5 113.2(3)
C6 N7 C8 N5 -87.3(3)
C10 N7 C8 C9 1.7(3)
C6 N7 C8 C9 161.2(3)
C7 N5 C8 N7 -116.6(3)
C5 N5 C8 N7 92.2(3)
C7 N5 C8 C9 -5.4(3)
C5 N5 C8 C9 -156.7(2)
C7 N6 C9 N8 114.4(3)
C11 N6 C9 N8 -86.4(3)
C7 N6 C9 C8 1.6(3)
C11 N6 C9 C8 160.7(2)
C10 N8 C9 N6 -118.6(3)
C12 N8 C9 N6 93.6(3)
C10 N8 C9 C8 -6.2(3)
C12 N8 C9 C8 -154.0(2)
N7 C8 C9 N6 121.6(2)
N5 C8 C9 N6 2.2(3)
N7 C8 C9 N8 2.6(3)
N5 C8 C9 N8 -116.8(2)
C8 N7 C10 O4 173.7(3)
C6 N7 C10 O4 13.8(5)
C8 N7 C10 N8 -5.6(3)
C6 N7 C10 N8 -165.5(3)
C9 N8 C10 O4 -171.9(3)
C12 N8 C10 O4 -24.2(4)
C9 N8 C10 N7 7.4(3)
C12 N8 C10 N7 155.1(2)
C7 N6 C11 N9 -123.2(3)
C9 N6 C11 N9 79.6(3)
C13 N9 C11 N6 123.7(3)
C14 N9 C11 N6 -86.3(3)
C16 N11 C12 N8 -116.2(3)
C14 N11 C12 N8 74.7(3)
C10 N8 C12 N11 130.6(3)
C9 N8 C12 N11 -84.6(3)
C11 N9 C13 O5 -18.7(4)
C14 N9 C13 O5 -171.6(3)
C11 N9 C13 N10 161.2(2)
C14 N9 C13 N10 8.3(3)
C17 N10 C13 O5 3.7(5)
C15 N10 C13 O5 174.6(3)
C17 N10 C13 N9 -176.2(2)
C15 N10 C13 N9 -5.3(3)
C16 N11 C14 N9 111.6(3)
C12 N11 C14 N9 -78.4(4)
C16 N11 C14 C15 -0.2(3)
C12 N11 C14 C15 169.8(3)
C13 N9 C14 N11 -119.3(3)
C11 N9 C14 N11 88.6(3)
C13 N9 C14 C15 -7.7(3)
C11 N9 C14 C15 -159.7(2)
C16 N12 C15 N10 -119.0(3)
C18 N12 C15 N10 74.3(3)
C16 N12 C15 C14 -8.4(3)
C18 N12 C15 C14 -175.1(2)
C13 N10 C15 N12 111.0(3)
C17 N10 C15 N12 -78.3(3)
C13 N10 C15 C14 0.5(3)
C17 N10 C15 C14 171.1(3)
N11 C14 C15 N12 4.8(3)
N9 C14 C15 N12 -115.0(2)
N11 C14 C15 N10 124.0(2)
N9 C14 C15 N10 4.1(3)
C18 N12 C16 O6 -2.6(5)
C15 N12 C16 O6 -169.3(3)
C18 N12 C16 N11 175.4(2)
C15 N12 C16 N11 8.7(3)
C12 N11 C16 O6 2.7(4)
C14 N11 C16 O6 173.0(3)
C12 N11 C16 N12 -175.4(2)
C14 N11 C16 N12 -5.0(3)
C13 N10 C17 N13 -100.0(3)
C15 N10 C17 N13 90.2(3)
C19 N13 C17 N10 99.8(3)
C20 N13 C17 N10 -84.5(3)
C16 N12 C18 N15 107.7(3)
C15 N12 C18 N15 -86.9(3)
C22 N15 C18 N12 -100.6(3)
C20 N15 C18 N12 91.0(3)
C17 N13 C19 O7 -0.2(5)
C20 N13 C19 O7 -176.3(3)
C17 N13 C19 N14 177.7(2)
C20 N13 C19 N14 1.6(3)
C23 N14 C19 O7 10.3(4)
C21 N14 C19 O7 175.3(3)
C23 N14 C19 N13 -167.7(2)
C21 N14 C19 N13 -2.7(3)
C22 N15 C20 N13 113.3(3)
C18 N15 C20 N13 -77.4(3)
C22 N15 C20 C21 2.2(3)
C18 N15 C20 C21 171.5(2)
C19 N13 C20 N15 -111.3(3)
C17 N13 C20 N15 72.6(3)
C19 N13 C20 C21 -0.1(3)
C17 N13 C20 C21 -176.2(2)
C22 N16 C21 N14 -112.4(3)
C24 N16 C21 N14 78.8(3)
C22 N16 C21 C20 -1.1(3)
C24 N16 C21 C20 -169.9(3)
C19 N14 C21 N16 113.8(3)
C23 N14 C21 N16 -81.4(3)
C19 N14 C21 C20 2.5(3)
C23 N14 C21 C20 167.2(2)
N15 C20 C21 N16 -0.6(3)
N13 C20 C21 N16 -120.7(2)
N15 C20 C21 N14 118.7(2)
N13 C20 C21 N14 -1.4(3)
C24 N16 C22 O8 -7.3(5)
C21 N16 C22 O8 -176.5(3)
C24 N16 C22 N15 171.7(3)
C21 N16 C22 N15 2.5(3)
C20 N15 C22 O8 176.0(3)
C18 N15 C22 O8 6.6(4)
C20 N15 C22 N16 -3.0(3)
C18 N15 C22 N16 -172.4(2)
C25 N17 C23 N14 116.3(3)
C26 N17 C23 N14 -83.2(3)
C19 N14 C23 N17 -110.9(3)
C21 N14 C23 N17 85.8(3)
C22 N16 C24 N19 108.0(3)
C21 N16 C24 N19 -84.1(3)
C28 N19 C24 N16 -119.8(3)
C26 N19 C24 N16 86.5(3)
C23 N17 C25 O9 -10.9(5)
C26 N17 C25 O9 -173.5(3)
C23 N17 C25 N18 170.7(3)
C26 N17 C25 N18 8.1(3)
C29 N18 C25 O9 23.2(5)
C27 N18 C25 O9 173.2(3)
C29 N18 C25 N17 -158.4(3)
C27 N18 C25 N17 -8.4(3)
C28 N19 C26 N17 120.7(3)
C24 N19 C26 N17 -83.2(3)
C28 N19 C26 C27 8.4(3)
C24 N19 C26 C27 164.4(2)
C25 N17 C26 N19 -116.9(3)
C23 N17 C26 N19 80.9(3)
C25 N17 C26 C27 -4.6(3)
C23 N17 C26 C27 -166.8(3)
C28 N20 C27 N18 -119.2(3)
C30 N20 C27 N18 90.8(3)
C28 N20 C27 C26 -6.7(3)
C30 N20 C27 C26 -156.7(3)
C25 N18 C27 N20 118.0(3)
C29 N18 C27 N20 -92.1(3)
C25 N18 C27 C26 5.3(3)
C29 N18 C27 C26 155.2(3)
N19 C26 C27 N20 -1.0(3)
N17 C26 C27 N20 -121.2(2)
N19 C26 C27 N18 119.7(2)
N17 C26 C27 N18 -0.5(3)
C24 N19 C28 O10 10.4(5)
C26 N19 C28 O10 166.5(3)
C24 N19 C28 N20 -168.9(2)
C26 N19 C28 N20 -12.8(3)
C27 N20 C28 O10 -167.3(3)
C30 N20 C28 O10 -16.6(4)
C27 N20 C28 N19 12.1(3)
C30 N20 C28 N19 162.8(2)
C25 N18 C29 N21 -134.1(3)
C27 N18 C29 N21 78.7(4)
C31 N21 C29 N18 134.0(3)
C32 N21 C29 N18 -80.3(4)
C34 N23 C30 N20 -133.2(3)
C32 N23 C30 N20 77.0(3)
C28 N20 C30 N23 136.9(3)
C27 N20 C30 N23 -75.4(3)
C35 N22 C31 O11 6.6(5)
C33 N22 C31 O11 171.9(3)
C35 N22 C31 N21 -173.0(3)
C33 N22 C31 N21 -7.8(3)
C29 N21 C31 O11 -23.1(5)
C32 N21 C31 O11 -171.5(3)
C29 N21 C31 N22 156.6(3)
C32 N21 C31 N22 8.1(3)
C34 N23 C32 N21 114.9(3)
C30 N23 C32 N21 -93.1(3)
C34 N23 C32 C33 2.9(3)
C30 N23 C32 C33 155.0(3)
C31 N21 C32 N23 -117.3(3)
C29 N21 C32 N23 94.0(3)
C31 N21 C32 C33 -5.2(3)
C29 N21 C32 C33 -153.9(3)
C34 N24 C33 N22 -113.7(3)
C36 N24 C33 N22 88.7(3)
C34 N24 C33 C32 -3.2(3)
C36 N24 C33 C32 -160.9(2)
C31 N22 C33 N24 115.1(3)
C35 N22 C33 N24 -79.7(3)
C31 N22 C33 C32 4.2(3)
C35 N22 C33 C32 169.4(2)
N23 C32 C33 N24 0.1(3)
N21 C32 C33 N24 -118.4(2)
N23 C32 C33 N22 119.2(2)
N21 C32 C33 N22 0.6(3)
C33 N24 C34 O12 -174.2(3)
C36 N24 C34 O12 -16.1(4)
C33 N24 C34 N23 5.1(3)
C36 N24 C34 N23 163.3(2)
C32 N23 C34 O12 174.4(3)
C30 N23 C34 O12 21.8(4)
C32 N23 C34 N24 -5.0(3)
C30 N23 C34 N24 -157.5(3)
C37 N25 C35 N22 118.4(3)
C38 N25 C35 N22 -86.9(3)
C31 N22 C35 N25 -117.4(3)
C33 N22 C35 N25 79.0(3)
C40 N27 C36 N24 -116.9(3)
C38 N27 C36 N24 79.0(4)
C34 N24 C36 N27 116.4(3)
C33 N24 C36 N27 -87.5(3)
C39 N26 C37 O13 175.1(3)
C41 N26 C37 O13 3.2(5)
C39 N26 C37 N25 -3.1(3)
C41 N26 C37 N25 -175.0(2)
C35 N25 C37 O13 -15.0(4)
C38 N25 C37 O13 -172.4(3)
C35 N25 C37 N26 163.2(2)
C38 N25 C37 N26 5.8(3)
C40 N27 C38 N25 116.2(3)
C36 N27 C38 N25 -78.5(3)
C40 N27 C38 C39 4.7(3)
C36 N27 C38 C39 170.1(2)
C37 N25 C38 N27 -117.1(3)
C35 N25 C38 N27 85.8(3)
C37 N25 C38 C39 -6.0(3)
C35 N25 C38 C39 -163.1(2)
C40 N28 C39 N26 -121.2(3)
C42 N28 C39 N26 84.2(3)
C40 N28 C39 C38 -9.0(3)
C42 N28 C39 C38 -163.6(2)
C37 N26 C39 N28 111.9(3)
C41 N26 C39 N28 -76.1(3)
C37 N26 C39 C38 -0.7(3)
C41 N26 C39 C38 171.4(2)
N27 C38 C39 N28 2.6(3)
N25 C38 C39 N28 -116.5(2)
N27 C38 C39 N26 122.9(2)
N25 C38 C39 N26 3.8(3)
C36 N27 C40 O14 3.0(4)
C38 N27 C40 O14 168.8(3)
C36 N27 C40 N28 -176.4(2)
C38 N27 C40 N28 -10.6(3)
C39 N28 C40 O14 -167.1(3)
C42 N28 C40 O14 -12.4(4)
C39 N28 C40 N27 12.4(3)
C42 N28 C40 N27 167.1(2)
C37 N26 C41 N29 -105.3(3)
C39 N26 C41 N29 83.6(3)
C43 N29 C41 N26 114.0(3)
C44 N29 C41 N26 -90.6(3)
C46 N31 C42 N28 -88.1(3)
C44 N31 C42 N28 82.3(3)
C40 N28 C42 N31 116.2(3)
C39 N28 C42 N31 -91.8(3)
C45 N30 C43 O15 -178.5(3)
C47 N30 C43 O15 -5.3(4)
C45 N30 C43 N29 3.1(3)
C47 N30 C43 N29 176.4(2)
C41 N29 C43 O15 -13.6(4)
C44 N29 C43 O15 -171.7(3)
C41 N29 C43 N30 164.8(2)
C44 N29 C43 N30 6.7(3)
C46 N31 C44 N29 99.5(3)
C42 N31 C44 N29 -71.7(3)
C46 N31 C44 C45 -11.3(3)
C42 N31 C44 C45 177.6(2)
C43 N29 C44 N31 -123.4(3)
C41 N29 C44 N31 79.2(3)
C43 N29 C44 C45 -12.7(3)
C41 N29 C44 C45 -170.0(2)
C43 N30 C45 N32 100.9(3)
C47 N30 C45 N32 -72.3(3)
C43 N30 C45 C44 -10.6(3)
C47 N30 C45 C44 176.1(2)
C46 N32 C45 N30 -124.5(3)
C48 N32 C45 N30 88.0(3)
C46 N32 C45 C44 -13.3(3)
C48 N32 C45 C44 -160.7(2)
N31 C44 C45 N30 133.5(2)
N29 C44 C45 N30 13.3(3)
N31 C44 C45 N32 14.2(3)
N29 C44 C45 N32 -106.0(2)
C42 N31 C46 O16 -7.1(4)
C44 N31 C46 O16 -178.6(3)
C42 N31 C46 N32 174.9(2)
C44 N31 C46 N32 3.4(3)
C48 N32 C46 O16 -22.7(4)
C45 N32 C46 O16 -171.2(3)
C48 N32 C46 N31 155.3(2)
C45 N32 C46 N31 6.8(3)
C43 N30 C47 N1 -96.8(3)
C45 N30 C47 N1 75.7(3)
C1 N1 C47 N30 116.3(3)
C2 N1 C47 N30 -91.8(3)
C46 N32 C48 N3 121.6(3)
C45 N32 C48 N3 -93.5(3)
C4 N3 C48 N32 -114.3(3)
C2 N3 C48 N32 77.8(3)
N1S C1S C2S C3S -169.4(3)
C1S C2S C3S C4S -68.7(4)
C2S C3S C4S C5S 178.8(3)
C3S C4S C5S C6S -58.8(4)
C4S C5S C6S C7S -55.1(5)
C5S C6S C7S C8S -177.1(3)
C6S C7S C8S C9S -58.9(4)
C7S C8S C9S C10S -54.9(4)
C8S C9S C10S C11S -57.8(4)
C9S C10S C11S C12S -170.6(3)
C10S C11S C12S N2S 178.0(3)
